data_4506842
loop_
_publ_author_name
'Borodi, Gheorghe'
'Pop, Mihaela M.'
'Onija, Oana'
'Filip, Xenia'

_publ_section_title
;
 Distinct Disordered Forms of Promethazine Hydrochloride: A Case of
 Intergrowth of Polymorphic Domains?
;
_journal_issue 12
_journal_name_full 'Crystal Growth &amp; Design'
_journal_page_first 5846
_journal_paper_doi 10.1021/cg300943b
_journal_volume 12
_journal_year 2012
_chemical_formula_moiety 'Cl, C17 H21 N2 S'
_chemical_formula_sum 'C17 H21 Cl N2 S'
_chemical_formula_weight 320.87
_chemical_name_systematic
;
 ? 
;
_space_group_crystal_system monoclinic
_space_group_IT_number 14
_space_group_name_Hall '-P 2ybc'
_space_group_name_H-M_alt 'P 1 21/c 1'
_symmetry_space_group_name_Hall '-P 2ybc'
_symmetry_space_group_name_H-M 'P 1 21/c 1'
_atom_sites_solution_hydrogens geom
_atom_sites_solution_primary direct
_atom_sites_solution_secondary difmap
_audit_creation_date 2012-06-08
_audit_creation_method
;
  Olex2 1.1
  (compiled 2011.11.01 svn.r2039, GUI svn.r3906)
;
_cell_angle_alpha 90.00
_cell_angle_beta 117.696(7)
_cell_angle_gamma 90.00
_cell_formula_units_Z 4
_cell_length_a 14.8123(8)
_cell_length_b 8.3170(2)
_cell_length_c 15.5334(8)
_cell_measurement_reflns_used 7752
_cell_measurement_temperature 293(2)
_cell_measurement_theta_max 70.7132
_cell_measurement_theta_min 3.2106
_cell_volume 1694.37(17)
_computing_cell_refinement
;
CrysAlisPro, Oxford Diffraction Ltd.,
Version 1.171.34.40 (release 27-08-2010 CrysAlis171 .NET)
(compiled Aug 27 2010,11:50:40)
;
_computing_data_collection
;
CrysAlisPro, Oxford Diffraction Ltd.,
Version 1.171.34.40 (release 27-08-2010 CrysAlis171 .NET)
(compiled Aug 27 2010,11:50:40)
;
_computing_data_reduction
;
CrysAlisPro, Oxford Diffraction Ltd.,
Version 1.171.34.40 (release 27-08-2010 CrysAlis171 .NET)
(compiled Aug 27 2010,11:50:40)
;
_computing_molecular_graphics
;
O. V. Dolomanov, L. J. Bourhis, R. J. Gildea, J. A. K. Howard and H. Puschmann,
OLEX2: a complete structure solution, refinement and analysis program.
J. Appl. Cryst. (2009). 42, 339-341.
;
_computing_publication_material
;
O. V. Dolomanov, L. J. Bourhis, R. J. Gildea, J. A. K. Howard and H. Puschmann,
OLEX2: a complete structure solution, refinement and analysis program.
J. Appl. Cryst. (2009). 42, 339-341.
;
_computing_structure_refinement
;
SHELXL, G.M. Sheldrick, Acta Cryst.
2008). A64, 112-122
;
_computing_structure_solution
;
SHELXS, G.M. Sheldrick, Acta Cryst.
(2008). A64, 112-122
;
_diffrn_ambient_temperature 293(2)
_diffrn_detector_area_resol_mean 16.4335
_diffrn_measured_fraction_theta_full 0.992
_diffrn_measured_fraction_theta_max 0.992
_diffrn_measurement_details
;
  1 omega   40.00   77.00   1.0000    5.7200
omega____ theta____ kappa____ phi______ frames
    -        0.0000   38.0000 -180.0000 37

  2 omega  -64.00  -14.00   1.0000    5.7200
omega____ theta____ kappa____ phi______ frames
    -        0.0000  -77.0000   90.0000 50

  3 omega  -23.00    4.00   1.0000    5.7200
omega____ theta____ kappa____ phi______ frames
    -        0.0000   38.0000 -180.0000 27

  4 omega  -29.00   50.00   1.0000    5.7200
omega____ theta____ kappa____ phi______ frames
    -        0.0000   77.0000 -120.0000 79

  5 omega  -12.00   37.00   1.0000    5.7200
omega____ theta____ kappa____ phi______ frames
    -        0.0000  -77.0000   90.0000 49

  6 omega  -76.00   17.00   1.0000    5.7200
omega____ theta____ kappa____ phi______ frames
    -      -56.8839   45.0000   60.0000 93

  7 omega   25.00   73.00   1.0000    5.7200
omega____ theta____ kappa____ phi______ frames
    -       56.8839  -45.0000  -30.0000 48

  8 omega   21.00  130.00   1.0000    5.7200
omega____ theta____ kappa____ phi______ frames
    -       56.8839   77.0000 -120.0000 109

  9 omega    3.00   91.00   1.0000    5.7200
omega____ theta____ kappa____ phi______ frames
    -       56.8839  -77.0000   90.0000 88

 10 omega  -18.00    9.00   1.0000    5.7200
omega____ theta____ kappa____ phi______ frames
    -       56.8839  -45.0000  -30.0000 27

 11 omega  -25.00    8.00   1.0000    5.7200
omega____ theta____ kappa____ phi______ frames
    -      -64.5000  112.0000  -90.0000 33

 12 omega  -87.00  -59.00   1.0000    5.7200
omega____ theta____ kappa____ phi______ frames
    -      -64.5000  112.0000  -90.0000 28

 13 omega  -71.00    8.00   1.0000    5.7200
omega____ theta____ kappa____ phi______ frames
    -      -64.5000   25.0000 -150.0000 79

 14 omega  -89.00  -64.00   1.0000    5.7200
omega____ theta____ kappa____ phi______ frames
    -      -64.5000  112.0000   30.0000 25

 15 omega  -40.00   -2.00   1.0000    5.7200
omega____ theta____ kappa____ phi______ frames
    -      -64.5000  -25.0000 -180.0000 38

 16 omega -118.00  -47.00   1.0000    5.7200
omega____ theta____ kappa____ phi______ frames
    -      -64.5000  -25.0000 -180.0000 71

 17 omega  -74.00  -28.00   1.0000    5.7200
omega____ theta____ kappa____ phi______ frames
    -      -64.5000   50.0000  -90.0000 46

 18 omega  -92.00  -29.00   1.0000    5.7200
omega____ theta____ kappa____ phi______ frames
    -      -64.5000   62.0000   14.0000 63

 19 omega  -51.00  -24.00   1.0000    5.7200
omega____ theta____ kappa____ phi______ frames
    -      -64.5000   77.0000  120.0000 27

 20 omega  -86.00  -56.00   1.0000    5.7200
omega____ theta____ kappa____ phi______ frames
    -      -64.5000  112.0000  150.0000 30

 21 omega  -21.00    5.00   1.0000    5.7200
omega____ theta____ kappa____ phi______ frames
    -      -64.5000  112.0000   30.0000 26

 22 omega  -27.00   -2.00   1.0000    5.7200
omega____ theta____ kappa____ phi______ frames
    -      -64.5000   62.0000   14.0000 25

 23 omega  -97.00  -53.00   1.0000    5.7200
omega____ theta____ kappa____ phi______ frames
    -      -64.5000   77.0000  120.0000 44

 24 omega   52.00   79.00   1.0000    5.7200
omega____ theta____ kappa____ phi______ frames
    -      113.7677  -50.0000 -120.0000 27

 25 omega  136.00  176.00   1.0000    5.7200
omega____ theta____ kappa____ phi______ frames
    -      113.7677   77.0000  150.0000 40

 26 omega   35.00  107.00   1.0000    5.7200
omega____ theta____ kappa____ phi______ frames
    -      113.7677  -89.0000    6.0000 72

 27 omega   42.00   81.00   1.0000    5.7200
omega____ theta____ kappa____ phi______ frames
    -      113.7677  -50.0000  150.0000 39

 28 omega   52.00   82.00   1.0000    5.7200
omega____ theta____ kappa____ phi______ frames
    -      113.7677  -50.0000  -90.0000 30

 29 omega  148.00  178.00   1.0000    5.7200
omega____ theta____ kappa____ phi______ frames
    -      113.7677   50.0000 -120.0000 30

 30 omega   62.00  174.00   1.0000    5.7200
omega____ theta____ kappa____ phi______ frames
    -      113.7677   25.0000   90.0000 112

 31 omega   92.00  148.00   1.0000    5.7200
omega____ theta____ kappa____ phi______ frames
    -      113.7677  -92.0000  131.0000 56

 32 omega   83.00  108.00   1.0000    5.7200
omega____ theta____ kappa____ phi______ frames
    -      113.7677  -97.0000 -109.0000 25

 33 omega   89.00  126.00   1.0000    5.7200
omega____ theta____ kappa____ phi______ frames
    -      113.7677   50.0000 -120.0000 37

 34 omega  109.00  175.00   1.0000    5.7200
omega____ theta____ kappa____ phi______ frames
    -      113.7677  112.0000  -60.0000 66

 35 omega   61.00   90.00   1.0000    5.7200
omega____ theta____ kappa____ phi______ frames
    -      113.7677  -92.0000  131.0000 29

 36 omega  113.00  176.00   1.0000    5.7200
omega____ theta____ kappa____ phi______ frames
    -      113.7677  112.0000   60.0000 63

 37 omega   50.00   80.00   1.0000    5.7200
omega____ theta____ kappa____ phi______ frames
    -      113.7677  -50.0000   60.0000 30

 38 omega  127.00  173.00   1.0000    5.7200
omega____ theta____ kappa____ phi______ frames
    -      113.7677  -25.0000  -30.0000 46

 39 omega   46.00   82.00   1.0000    5.7200
omega____ theta____ kappa____ phi______ frames
    -      113.7677  -50.0000    0.0000 36

 40 omega  113.00  171.00   1.0000    5.7200
omega____ theta____ kappa____ phi______ frames
    -      113.7677  112.0000   30.0000 58

 41 omega   91.00  164.00   1.0000    5.7200
omega____ theta____ kappa____ phi______ frames
    -      113.7677   50.0000    0.0000 73

 42 omega   85.00  173.00   1.0000    5.7200
omega____ theta____ kappa____ phi______ frames
    -      113.7677   50.0000  -30.0000 88

 43 omega   40.00  114.00   1.0000    5.7200
omega____ theta____ kappa____ phi______ frames
    -      113.7677 -106.0000  112.0000 74

 44 omega   58.00  121.00   1.0000    5.7200
omega____ theta____ kappa____ phi______ frames
    -      113.7677 -125.0000  -86.0000 63

 45 omega   41.00   66.00   1.0000    5.7200
omega____ theta____ kappa____ phi______ frames
    -      113.7677  -50.0000   30.0000 25

 46 omega  101.00  127.00   1.0000    5.7200
omega____ theta____ kappa____ phi______ frames
    -      113.7677  112.0000 -180.0000 26

 47 omega  139.00  164.00   1.0000    5.7200
omega____ theta____ kappa____ phi______ frames
    -      113.7677  112.0000 -180.0000 25

 48 omega  114.00  163.00   1.0000    5.7200
omega____ theta____ kappa____ phi______ frames
    -      113.7677  112.0000  -90.0000 49

 49 omega   64.00  113.00   1.0000    5.7200
omega____ theta____ kappa____ phi______ frames
    -      113.7677 -104.0000   -7.0000 49
;
_diffrn_measurement_device_type 'SuperNova, Dual, Cu at zero, Eos'
_diffrn_measurement_method '\w scans'
_diffrn_orient_matrix_UB_11 -0.0565353000
_diffrn_orient_matrix_UB_12 0.0343635000
_diffrn_orient_matrix_UB_13 0.0599426000
_diffrn_orient_matrix_UB_21 0.0992263000
_diffrn_orient_matrix_UB_22 -0.0303551000
_diffrn_orient_matrix_UB_23 0.0946821000
_diffrn_orient_matrix_UB_31 0.0275949000
_diffrn_orient_matrix_UB_32 0.1792423000
_diffrn_orient_matrix_UB_33 0.0045376000
_diffrn_radiation_monochromator mirror
_diffrn_radiation_type 'Cu K\a'
_diffrn_radiation_wavelength 1.5418
_diffrn_reflns_av_R_equivalents 0.0319
_diffrn_reflns_av_unetI/netI 0.0224
_diffrn_reflns_limit_h_max 17
_diffrn_reflns_limit_h_min -15
_diffrn_reflns_limit_k_max 10
_diffrn_reflns_limit_k_min -8
_diffrn_reflns_limit_l_max 18
_diffrn_reflns_limit_l_min -18
_diffrn_reflns_number 11904
_diffrn_reflns_theta_full 70.85
_diffrn_reflns_theta_max 70.85
_diffrn_reflns_theta_min 3.37
_diffrn_source 'SuperNova (Cu) X-ray Source'
_exptl_absorpt_coefficient_mu 3.092
_exptl_absorpt_correction_T_max 1.00000
_exptl_absorpt_correction_T_min 0.74296
_exptl_absorpt_correction_type multi-scan
_exptl_absorpt_process_details
;
CrysAlisPro, Oxford Diffraction Ltd.,
Version 1.171.34.40 (release 27-08-2010 CrysAlis171 .NET)
(compiled Aug 27 2010,11:50:40)
Empirical absorption correction using spherical harmonics,
 implemented in SCALE3 ABSPACK scaling algorithm.
;
_exptl_crystal_colour colorless
_exptl_crystal_density_diffrn 1.258
_exptl_crystal_density_method 'not measured'
_exptl_crystal_description prism
_exptl_crystal_F_000 680
_exptl_crystal_size_max 0.3
_exptl_crystal_size_mid 0.2
_exptl_crystal_size_min 0.1
_refine_diff_density_max 0.352
_refine_diff_density_min -0.479
_refine_diff_density_rms 0.055
_refine_ls_extinction_method none
_refine_ls_goodness_of_fit_ref 1.478
_refine_ls_hydrogen_treatment mixed
_refine_ls_matrix_type full
_refine_ls_number_parameters 250
_refine_ls_number_reflns 3234
_refine_ls_number_restraints 11
_refine_ls_restrained_S_all 1.478
_refine_ls_R_factor_all 0.0613
_refine_ls_R_factor_gt 0.0566
_refine_ls_shift/su_max 0.000
_refine_ls_shift/su_mean 0.000
_refine_ls_structure_factor_coef Fsqd
_refine_ls_weighting_details 'calc w=1/[\s^2^(Fo^2^)+(0.1000P)^2^+0.0000P] where P=(Fo^2^+2Fc^2^)/3'
_refine_ls_weighting_scheme calc
_refine_ls_wR_factor_gt 0.1816
_refine_ls_wR_factor_ref 0.1895
_reflns_number_gt 2851
_reflns_number_total 3234
_reflns_threshold_expression >2sigma(I)
_cod_data_source_file cg300943b_si_002.cif
_cod_data_source_block Form2-ACN-CL
_cod_database_code 4506842
_chemical_oxdiff_formula 'C17 H21 N2 S1'
_reflns_odcompleteness_completeness 99.97
_reflns_odcompleteness_iscentric 1
_reflns_odcompleteness_theta 66.97

loop_
_space_group_symop_id
_space_group_symop_operation_xyz
1 'x, y, z'
2 '-x, y+1/2, -z+1/2'
3 '-x, -y, -z'
4 'x, -y-1/2, z-1/2'

loop_
_atom_site_label
_atom_site_type_symbol
_atom_site_fract_x
_atom_site_fract_y
_atom_site_fract_z
_atom_site_U_iso_or_equiv
_atom_site_adp_type
_atom_site_occupancy
_atom_site_symmetry_multiplicity
_atom_site_calc_flag
_atom_site_refinement_flags
_atom_site_disorder_assembly
_atom_site_disorder_group
Cl1 Cl 0.04569(5) 0.70805(7) 0.16799(5) 0.0771(3) Uani 1 1 d . . .
S1 S 0.46370(5) 0.27324(8) 0.58503(6) 0.0804(3) Uani 1 1 d . . .
N1 N 0.25961(14) 0.3163(2) 0.42387(13) 0.0584(4) Uani 1 1 d . . .
C7 C 0.28780(16) 0.1524(2) 0.44048(15) 0.0560(5) Uani 1 1 d . . .
C1 C 0.27423(18) 0.4069(2) 0.50641(16) 0.0594(5) Uani 1 1 d . . .
C13 C 0.1795(2) 0.3649(3) 0.32974(17) 0.0631(5) Uani 1 1 d D . .
N2 N 0.13041(18) 0.3834(3) 0.15595(16) 0.0611(6) Uani 0.870(4) 1 d P A 1
C6 C 0.1981(2) 0.5018(3) 0.5091(2) 0.0695(6) Uani 1 1 d . . .
H6 H 0.1344 0.5090 0.4548 0.083 Uiso 1 1 calc R . .
C12 C 0.2241(2) 0.0282(3) 0.38434(17) 0.0646(5) Uani 1 1 d . . .
H12 H 0.1603 0.0515 0.3331 0.077 Uiso 1 1 calc R . .
C2 C 0.36871(19) 0.3949(3) 0.58969(18) 0.0678(6) Uani 1 1 d . . .
C8 C 0.38232(17) 0.1139(2) 0.51748(17) 0.0626(5) Uani 1 1 d . . .
C14 C 0.2182(2) 0.3456(3) 0.25393(18) 0.0582(6) Uani 0.884(5) 1 d P A 1
C11 C 0.2564(2) -0.1296(3) 0.4053(2) 0.0738(6) Uani 1 1 d . . .
H11 H 0.2145 -0.2118 0.3668 0.089 Uiso 1 1 calc R . .
C9 C 0.4126(2) -0.0456(3) 0.5392(2) 0.0753(7) Uani 1 1 d . . .
H9 H 0.4751 -0.0703 0.5918 0.090 Uiso 1 1 calc R . .
C10 C 0.3496(2) -0.1674(3) 0.4824(2) 0.0813(8) Uani 1 1 d . . .
H10 H 0.3699 -0.2741 0.4961 0.098 Uiso 1 1 calc R . .
C4 C 0.3113(3) 0.5759(4) 0.6742(3) 0.0971(10) Uani 1 1 d . . .
H4 H 0.3237 0.6345 0.7296 0.117 Uiso 1 1 calc R . .
C5 C 0.2180(3) 0.5856(3) 0.5933(2) 0.0864(8) Uani 1 1 d . . .
H5 H 0.1672 0.6493 0.5950 0.104 Uiso 1 1 calc R . .
C16 C 0.1631(3) 0.4086(4) 0.0790(2) 0.0863(8) Uani 1 1 d D . .
C17 C 0.0477(3) 0.2618(5) 0.1262(2) 0.0897(9) Uani 1 1 d D . .
C15 C 0.3086(3) 0.4562(5) 0.2755(3) 0.0899(9) Uani 1 1 d D . .
C3 C 0.3869(3) 0.4796(4) 0.6737(2) 0.0865(8) Uani 1 1 d . . .
H3 H 0.4496 0.4711 0.7290 0.104 Uiso 1 1 calc R . .
C14A C 0.1527(18) 0.307(2) 0.2184(15) 0.0582(6) Uani 0.116(5) 1 d P A 2
N2A N 0.1972(12) 0.4514(17) 0.1920(10) 0.0611(6) Uani 0.130(4) 1 d P A 2
H14 H 0.233(2) 0.244(3) 0.251(2) 0.074(7) Uiso 1 1 d . . .
H2 H 0.110(3) 0.454(5) 0.162(3) 0.102(13) Uiso 1 1 d . . .
H13A H 0.1195(13) 0.317(2) 0.3116(15) 0.045(5) Uiso 1 1 d D . .
H13B H 0.167(2) 0.472(2) 0.329(2) 0.072(7) Uiso 1 1 d D . .
H17A H 0.021(5) 0.285(8) 0.168(4) 0.22(3) Uiso 1 1 d D . .
H16A H 0.221(2) 0.350(5) 0.091(3) 0.131(14) Uiso 1 1 d D . .
H16B H 0.208(2) 0.490(3) 0.098(3) 0.102(11) Uiso 1 1 d D . .
H17B H 0.071(3) 0.163(3) 0.121(3) 0.115(13) Uiso 1 1 d D . .
H17C H -0.003(3) 0.298(6) 0.068(2) 0.17(2) Uiso 1 1 d D . .
H16C H 0.1020(19) 0.401(4) 0.0233(19) 0.103(11) Uiso 1 1 d D . .
H15A H 0.331(3) 0.402(5) 0.237(3) 0.136(16) Uiso 1 1 d D . .
H15B H 0.297(3) 0.565(3) 0.276(3) 0.121(14) Uiso 1 1 d D . .
H15C H 0.353(2) 0.439(4) 0.3385(15) 0.106(11) Uiso 1 1 d D . .

loop_
_atom_site_aniso_label
_atom_site_aniso_U_11
_atom_site_aniso_U_22
_atom_site_aniso_U_33
_atom_site_aniso_U_23
_atom_site_aniso_U_13
_atom_site_aniso_U_12
Cl1 0.0807(5) 0.0663(4) 0.0914(5) 0.0033(3) 0.0459(4) 0.0098(2)
S1 0.0658(4) 0.0717(4) 0.0957(5) -0.0119(3) 0.0308(4) -0.0035(3)
N1 0.0711(11) 0.0427(8) 0.0663(10) -0.0001(7) 0.0361(9) 0.0036(7)
C7 0.0696(12) 0.0422(9) 0.0657(11) -0.0006(8) 0.0394(10) -0.0008(8)
C1 0.0780(13) 0.0389(9) 0.0714(12) -0.0023(8) 0.0433(11) -0.0043(8)
C13 0.0771(14) 0.0509(11) 0.0664(12) 0.0046(9) 0.0376(11) 0.0062(10)
N2 0.0726(14) 0.0545(12) 0.0590(11) -0.0028(9) 0.0329(10) 0.0051(9)
C6 0.0902(16) 0.0455(10) 0.0879(15) 0.0001(10) 0.0541(13) 0.0050(10)
C12 0.0812(14) 0.0482(11) 0.0697(13) -0.0037(9) 0.0396(11) -0.0067(9)
C2 0.0773(14) 0.0527(11) 0.0763(14) -0.0091(9) 0.0380(12) -0.0074(9)
C8 0.0706(13) 0.0513(11) 0.0728(13) 0.0018(9) 0.0390(11) 0.0057(9)
C14 0.0658(15) 0.0492(12) 0.0633(13) 0.0006(10) 0.0332(12) 0.0016(10)
C11 0.1003(18) 0.0442(10) 0.0895(16) -0.0054(10) 0.0548(15) -0.0084(11)
C9 0.0836(16) 0.0611(13) 0.0876(16) 0.0133(11) 0.0454(13) 0.0159(11)
C10 0.115(2) 0.0431(11) 0.109(2) 0.0076(11) 0.0723(18) 0.0086(12)
C4 0.146(3) 0.0705(16) 0.092(2) -0.0219(14) 0.070(2) -0.0075(17)
C5 0.124(2) 0.0572(13) 0.105(2) -0.0086(13) 0.076(2) 0.0047(14)
C16 0.118(3) 0.0832(19) 0.0731(17) 0.0036(14) 0.0578(18) 0.0119(18)
C17 0.084(2) 0.092(2) 0.0792(18) -0.0126(16) 0.0263(16) -0.0172(16)
C15 0.0772(17) 0.109(3) 0.087(2) -0.0004(17) 0.0414(16) -0.0237(17)
C3 0.106(2) 0.0714(15) 0.0801(17) -0.0191(13) 0.0418(15) -0.0134(14)
C14A 0.0658(15) 0.0492(12) 0.0633(13) 0.0006(10) 0.0332(12) 0.0016(10)
N2A 0.0726(14) 0.0545(12) 0.0590(11) -0.0028(9) 0.0329(10) 0.0051(9)

loop_
_atom_type_symbol
_atom_type_description
_atom_type_scat_dispersion_real
_atom_type_scat_dispersion_imag
_atom_type_scat_source
C C 0.0181 0.0091 'International Tables Vol C Tables 4.2.6.8 and 6.1.1.4'
H H 0.0000 0.0000 'International Tables Vol C Tables 4.2.6.8 and 6.1.1.4'
Cl Cl 0.3639 0.7018 'International Tables Vol C Tables 4.2.6.8 and 6.1.1.4'
N N 0.0311 0.0180 'International Tables Vol C Tables 4.2.6.8 and 6.1.1.4'
S S 0.3331 0.5567 'International Tables Vol C Tables 4.2.6.8 and 6.1.1.4'

loop_
_geom_angle_atom_site_label_1
_geom_angle_atom_site_label_2
_geom_angle_atom_site_label_3
_geom_angle
C2 S1 C8 96.75(11)
C7 N1 C1 116.14(17)
C7 N1 C13 119.15(17)
C1 N1 C13 118.38(17)
C12 C7 N1 122.8(2)
C8 C7 N1 118.20(19)
C8 C7 C12 118.9(2)
C6 C1 N1 123.0(2)
C6 C1 C2 119.2(2)
C2 C1 N1 117.77(19)
N1 C13 C14 108.78(19)
N1 C13 C14A 131.4(7)
C14 C13 C14A 33.3(8)
C16 N2 C14 112.8(2)
C17 N2 C14 111.8(2)
C17 N2 C16 111.9(3)
C5 C6 C1 119.5(3)
C11 C12 C7 119.7(2)
C1 C2 S1 118.53(17)
C3 C2 S1 121.2(2)
C3 C2 C1 120.3(2)
C7 C8 S1 118.23(16)
C9 C8 S1 121.1(2)
C9 C8 C7 120.7(2)
N2 C14 C13 107.3(2)
N2 C14 C15 110.7(2)
C15 C14 C13 111.7(2)
C10 C11 C12 121.2(2)
C10 C9 C8 119.9(3)
C11 C10 C9 119.6(2)
C5 C4 C3 120.2(3)
C4 C5 C6 121.1(3)
N2 C16 N2A 38.9(6)
N2 C17 C14A 40.6(7)
C14 C15 N2A 47.1(6)
C4 C3 C2 119.7(3)
C17 C14A C13 131.8(14)
N2A C14A C13 97.5(12)
N2A C14A C17 108.1(14)
C15 N2A C16 125.7(9)
C14A N2A C16 99.4(12)
C14A N2A C15 102.8(12)

loop_
_geom_bond_atom_site_label_1
_geom_bond_atom_site_label_2
_geom_bond_distance
S1 C2 1.762(3)
S1 C8 1.770(2)
N1 C7 1.414(2)
N1 C1 1.414(3)
N1 C13 1.448(3)
C7 C12 1.398(3)
C7 C8 1.392(3)
C1 C6 1.393(3)
C1 C2 1.400(3)
C13 C14 1.539(3)
C13 C14A 1.66(2)
N2 C14 1.506(3)
N2 C16 1.499(4)
N2 C17 1.487(4)
C6 C5 1.388(4)
C12 C11 1.383(3)
C2 C3 1.394(4)
C8 C9 1.391(3)
C14 C15 1.528(4)
C11 C10 1.378(4)
C9 C10 1.382(4)
C4 C5 1.372(5)
C4 C3 1.380(5)
C16 N2A 1.625(14)
C17 C14A 1.59(2)
C15 N2A 1.555(16)
C14A N2A 1.51(2)
